data_1532231
loop_
_publ_author_name
'Taxer, K.J.'

_publ_section_title
;
 Die Kristallstruktur des Minerals Scholzit
;
_journal_name_full Naturwissenschaften
_journal_page_first 192
_journal_page_last 192
_journal_volume 58
_journal_year 1971
_chemical_formula_sum 'Ca H4 O10 P2 Zn2'
_chemical_name_systematic 'Ca Zn2 (P O4)2 (H2 O)2'
_space_group_IT_number 60
_symmetry_space_group_name_Hall '-P 2n 2ab'
_symmetry_space_group_name_H-M 'P b c n'
_cell_angle_alpha 90
_cell_angle_beta 90
_cell_angle_gamma 90
_cell_formula_units_Z 4
_cell_length_a 17.149
_cell_length_b 7.412
_cell_length_c 6.667
_cell_volume 847.432
_citation_journal_id_ASTM NATWAY
_cod_data_source_file Taxer_NATWAY_1971_122.cif
_cod_data_source_block H4Ca1O10P2Zn2
_cod_original_cell_volume 847.4316
_cod_original_formula_sum 'H4 Ca1 O10 P2 Zn2'
_cod_database_code 1532231

loop_
_symmetry_equiv_pos_as_xyz
x,y,z
-x+1/2,-y+1/2,z+1/2
x+1/2,-y+1/2,-z
-x,y,-z+1/2
-x,-y,-z
x-1/2,y-1/2,-z-1/2
-x-1/2,y-1/2,z
x,-y,z-1/2

loop_
_atom_site_label
_atom_site_type_symbol
_atom_site_fract_x
_atom_site_fract_y
_atom_site_fract_z
_atom_site_occupancy
_atom_site_U_iso_or_equiv
Zn1 Zn+2 0.279 0.5 0.188 1 0.0
O5 O-2 0.345 0.292 0.247 1 0.0
P1 P+5 0.35 0.179 0.438 1 0.0
O4 O-2 0.051 0.148 0.445 1 0.0
O3 O-2 0.155 0.209 0.131 1 0.0
Ca1 Ca+2 0 0.38 0.25 1 0.0
O1 O-2 0.424 0.072 0.447 1 0.0
O2 O-2 0.277 0.047 0.44 1 0.0
